data_7152636
loop_
_publ_author_name
'Lari, Alberth'
'Pitak, Matuesz B.'
'Coles, Simon J.'
'Rees, Gregory J.'
'Day, Stephen P.'
'Smith, Mark E.'
'Hanna, John V.'
'Wallis, John D.'

_publ_section_title
;
 Models for incomplete nucleophilic attack on a protonated carbonyl group
 and electron-deficient alkenes: salts and zwitterions from
 1-dimethylamino-naphthalene-8-carbaldehyde.
;
_journal_issue 38
_journal_name_full 'Organic &amp; biomolecular chemistry'
_journal_page_first 7763
_journal_page_last 7779
_journal_paper_doi 10.1039/c2ob25929j
_journal_volume 10
_journal_year 2012
_chemical_formula_moiety 'C22 H17 N O2'
_chemical_formula_sum 'C22 H17 N O2'
_chemical_formula_weight 327.37
_chemical_name_systematic
;
1!-Methyl-2!,4!-dihydro-1!H-spiro(indene-2,3!-naphtho[1,8-bc]azepine)-1,3-dione
;
_space_group_IT_number 61
_symmetry_cell_setting orthorhombic
_symmetry_space_group_name_Hall '-P 2ac 2ab'
_symmetry_space_group_name_H-M 'P b c a'
_atom_sites_solution_hydrogens geom
_atom_sites_solution_primary direct
_atom_sites_solution_secondary difmap
_audit_creation_method SHELXL-97
_cell_angle_alpha 90.00
_cell_angle_beta 90.00
_cell_angle_gamma 90.00
_cell_formula_units_Z 8
_cell_length_a 15.9448(12)
_cell_length_b 7.7430(6)
_cell_length_c 26.4365(18)
_cell_measurement_reflns_used 3928
_cell_measurement_temperature 150(2)
_cell_measurement_theta_max 28.9966
_cell_measurement_theta_min 2.9797
_cell_volume 3263.9(4)
_computing_cell_refinement
;
CrysAlisPro, Oxford Diffraction Ltd.,
Version 1.171.33.55 (release 05-01-2010 CrysAlis171 .NET)
(compiled Jan 5 2010,16:28:46)
;
_computing_data_collection
;
CrysAlisPro, Oxford Diffraction Ltd.,
Version 1.171.33.55 (release 05-01-2010 CrysAlis171 .NET)
(compiled Jan 5 2010,16:28:46)
;
_computing_data_reduction
;
CrysAlisPro, Oxford Diffraction Ltd.,
Version 1.171.33.55 (release 05-01-2010 CrysAlis171 .NET)
(compiled Jan 5 2010,16:28:46)
;
_computing_structure_refinement 'SHELXL-97 (Sheldrick, 1997)'
_computing_structure_solution 'SHELXS-97 (Sheldrick, 1990)'
_diffrn_ambient_temperature 150(2)
_diffrn_detector_area_resol_mean 15.9832
_diffrn_measured_fraction_theta_full 0.990
_diffrn_measured_fraction_theta_max 0.881
_diffrn_measurement_device_type 'Xcalibur, Sapphire3'
_diffrn_measurement_method '\w scans'
_diffrn_radiation_monochromator graphite
_diffrn_radiation_source 'Enhance (Mo) X-ray Source'
_diffrn_radiation_type 'Mo K\a'
_diffrn_radiation_wavelength 0.71073
_diffrn_reflns_av_R_equivalents 0.0201
_diffrn_reflns_av_sigmaI/netI 0.0401
_diffrn_reflns_limit_h_max 21
_diffrn_reflns_limit_h_min -18
_diffrn_reflns_limit_k_max 10
_diffrn_reflns_limit_k_min -10
_diffrn_reflns_limit_l_max 31
_diffrn_reflns_limit_l_min -35
_diffrn_reflns_number 10919
_diffrn_reflns_theta_full 27.00
_diffrn_reflns_theta_max 29.03
_diffrn_reflns_theta_min 2.98
_exptl_absorpt_coefficient_mu 0.086
_exptl_absorpt_correction_T_max 0.993
_exptl_absorpt_correction_T_min 0.973
_exptl_absorpt_correction_type analytical
_exptl_absorpt_process_details
;
CrysAlisPro, Oxford Diffraction Ltd.,
Version 1.171.33.55 (release 05-01-2010 CrysAlis171 .NET)
(compiled Jan 5 2010,16:28:46)
Analytical numeric absorption correction using a multifaceted crystal
model based on expressions derived by R.C. Clark & J.S. Reid.
(Clark, R. C. & Reid, J. S. (1995). Acta Cryst. A51, 887-897)
;
_exptl_crystal_colour colourless
_exptl_crystal_density_diffrn 1.332
_exptl_crystal_density_method 'not measured'
_exptl_crystal_description plate
_exptl_crystal_F_000 1376
_exptl_crystal_size_max 0.37
_exptl_crystal_size_mid 0.34
_exptl_crystal_size_min 0.07
_refine_diff_density_max 0.180
_refine_diff_density_min -0.167
_refine_diff_density_rms 0.030
_refine_ls_extinction_method none
_refine_ls_goodness_of_fit_ref 0.993
_refine_ls_hydrogen_treatment constr
_refine_ls_matrix_type full
_refine_ls_number_parameters 227
_refine_ls_number_reflns 3842
_refine_ls_number_restraints 9
_refine_ls_restrained_S_all 0.995
_refine_ls_R_factor_all 0.0919
_refine_ls_R_factor_gt 0.0472
_refine_ls_shift/su_max 0.000
_refine_ls_shift/su_mean 0.000
_refine_ls_structure_factor_coef Fsqd
_refine_ls_weighting_details 'calc w=1/[\s^2^(Fo^2^)+(0.0608P)^2^+0.0000P] where P=(Fo^2^+2Fc^2^)/3'
_refine_ls_weighting_scheme calc
_refine_ls_wR_factor_gt 0.1088
_refine_ls_wR_factor_ref 0.1192
_reflns_number_gt 2281
_reflns_number_total 3842
_reflns_threshold_expression >2sigma(I)
_cod_data_source_file c2ob25929j.txt
_cod_data_source_block compound_28
_cod_original_sg_symbol_H-M Pbca
_cod_database_code 7152636

loop_
_symmetry_equiv_pos_as_xyz
'x, y, z'
'-x+1/2, -y, z+1/2'
'x+1/2, -y+1/2, -z'
'-x, y+1/2, -z+1/2'
'-x, -y, -z'
'x-1/2, y, -z-1/2'
'-x-1/2, y-1/2, z'
'x, -y-1/2, z-1/2'

loop_
_atom_site_label
_atom_site_type_symbol
_atom_site_fract_x
_atom_site_fract_y
_atom_site_fract_z
_atom_site_U_iso_or_equiv
_atom_site_adp_type
_atom_site_occupancy
_atom_site_symmetry_multiplicity
_atom_site_calc_flag
_atom_site_refinement_flags
O1 O 0.25561(6) 0.40244(18) 0.35661(4) 0.0665(4) Uani 1 1 d .
O2 O 0.00398(6) 0.53308(19) 0.27166(5) 0.0762(4) Uani 1 1 d .
N1 N 0.07171(8) 0.28807(17) 0.40968(6) 0.0585(4) Uani 1 1 d U
C1 C -0.00130(9) 0.3408(2) 0.43454(7) 0.0520(4) Uani 1 1 d .
C2 C -0.04113(13) 0.2363(3) 0.46943(7) 0.0703(6) Uani 1 1 d .
H2 H -0.0169 0.1281 0.4780 0.084 Uiso 1 1 calc R
C3 C -0.11612(14) 0.2858(4) 0.49244(8) 0.0786(7) Uani 1 1 d .
H3 H -0.1418 0.2118 0.5166 0.094 Uiso 1 1 calc R
C4 C -0.15219(11) 0.4370(4) 0.48078(7) 0.0709(6) Uani 1 1 d .
H4 H -0.2041 0.4675 0.4960 0.085 Uiso 1 1 calc R
C5 C -0.15051(10) 0.7127(3) 0.43564(7) 0.0691(6) Uani 1 1 d .
H5 H -0.2033 0.7406 0.4502 0.083 Uiso 1 1 calc R
C6 C -0.11231(11) 0.8284(3) 0.40550(8) 0.0705(6) Uani 1 1 d .
H6 H -0.1385 0.9360 0.3986 0.085 Uiso 1 1 calc R
C7 C -0.03308(10) 0.7901(2) 0.38395(7) 0.0587(5) Uani 1 1 d .
H7 H -0.0065 0.8732 0.3629 0.070 Uiso 1 1 calc R
C8 C 0.00581(8) 0.6353(2) 0.39292(6) 0.0435(4) Uani 1 1 d .
C9 C -0.03550(8) 0.5076(2) 0.42320(6) 0.0451(4) Uani 1 1 d .
C10 C -0.11400(8) 0.5517(3) 0.44610(6) 0.0550(5) Uani 1 1 d .
C11 C 0.07038(10) 0.3039(2) 0.35502(7) 0.0593(4) Uani 1 1 d U
H11A H 0.0115 0.2988 0.3433 0.071 Uiso 1 1 calc R
H11B H 0.1005 0.2042 0.3401 0.071 Uiso 1 1 calc R
C12 C 0.11059(8) 0.4719(2) 0.33537(6) 0.0455(4) Uani 1 1 d U
C13 C 0.09550(8) 0.6150(2) 0.37504(6) 0.0448(4) Uani 1 1 d .
H13B H 0.1312 0.5909 0.4048 0.054 Uiso 1 1 calc R
H13A H 0.1142 0.7264 0.3605 0.054 Uiso 1 1 calc R
C14 C 0.11963(13) 0.1438(3) 0.43023(9) 0.0887(7) Uani 1 1 d .
H14A H 0.1258 0.1583 0.4669 0.133 Uiso 1 1 calc R
H14B H 0.1752 0.1407 0.4144 0.133 Uiso 1 1 calc R
H14C H 0.0901 0.0354 0.4232 0.133 Uiso 1 1 calc R
C15 C 0.20522(8) 0.4579(2) 0.32633(6) 0.0457(4) Uani 1 1 d .
C16 C 0.22396(8) 0.52387(19) 0.27503(6) 0.0403(4) Uani 1 1 d .
C17 C 0.30097(8) 0.5446(2) 0.25130(6) 0.0467(4) Uani 1 1 d .
H17 H 0.3516 0.5140 0.2680 0.056 Uiso 1 1 calc R
C18 C 0.30204(9) 0.6107(2) 0.20288(7) 0.0505(4) Uani 1 1 d .
H18 H 0.3541 0.6263 0.1860 0.061 Uiso 1 1 calc R
C19 C 0.22771(9) 0.6550(2) 0.17841(7) 0.0579(5) Uani 1 1 d .
H19 H 0.2297 0.7021 0.1453 0.069 Uiso 1 1 calc R
C20 C 0.15096(9) 0.6310(2) 0.20191(7) 0.0584(5) Uani 1 1 d U
H20 H 0.1002 0.6589 0.1850 0.070 Uiso 1 1 calc R
C21 C 0.14989(8) 0.5657(2) 0.25054(7) 0.0450(4) Uani 1 1 d U
C22 C 0.07742(8) 0.5259(2) 0.28375(6) 0.0519(4) Uani 1 1 d U

loop_
_atom_site_aniso_label
_atom_site_aniso_U_11
_atom_site_aniso_U_22
_atom_site_aniso_U_33
_atom_site_aniso_U_23
_atom_site_aniso_U_13
_atom_site_aniso_U_12
O1 0.0328(5) 0.1018(10) 0.0648(8) -0.0158(7) -0.0072(5) 0.0167(6)
O2 0.0184(5) 0.1161(12) 0.0939(10) -0.0191(8) -0.0094(5) 0.0058(6)
N1 0.0552(8) 0.0381(8) 0.0820(10) -0.0152(7) 0.0047(8) 0.0002(7)
C1 0.0413(8) 0.0434(10) 0.0715(12) -0.0152(9) -0.0011(8) -0.0161(8)
C2 0.0804(14) 0.0521(12) 0.0785(14) -0.0053(10) -0.0075(11) -0.0307(11)
C3 0.0727(14) 0.0951(19) 0.0681(14) -0.0122(12) 0.0082(11) -0.0523(14)
C4 0.0391(9) 0.1143(19) 0.0593(12) -0.0210(12) 0.0072(9) -0.0365(12)
C5 0.0321(8) 0.1120(18) 0.0631(13) -0.0201(12) 0.0036(8) 0.0156(10)
C6 0.0595(11) 0.0801(15) 0.0720(13) -0.0154(11) -0.0019(10) 0.0352(11)
C7 0.0544(10) 0.0518(12) 0.0698(12) -0.0093(9) 0.0111(8) 0.0110(9)
C8 0.0280(7) 0.0419(10) 0.0607(11) -0.0145(7) 0.0053(6) -0.0015(7)
C9 0.0245(7) 0.0496(10) 0.0610(11) -0.0134(8) 0.0011(7) -0.0094(7)
C10 0.0245(7) 0.0834(14) 0.0571(11) -0.0194(10) -0.0005(7) -0.0099(9)
C11 0.0449(9) 0.0474(10) 0.0856(11) -0.0299(8) 0.0062(8) -0.0109(8)
C12 0.0204(6) 0.0485(9) 0.0677(9) -0.0224(7) 0.0016(6) -0.0034(6)
C13 0.0287(7) 0.0384(9) 0.0674(11) -0.0169(7) 0.0097(7) -0.0087(7)
C14 0.1029(16) 0.0459(13) 0.1173(18) -0.0188(11) -0.0091(13) 0.0173(12)
C15 0.0242(7) 0.0513(10) 0.0616(11) -0.0257(9) -0.0028(7) 0.0031(7)
C16 0.0217(6) 0.0400(9) 0.0593(11) -0.0251(8) -0.0032(6) 0.0026(6)
C17 0.0224(7) 0.0574(11) 0.0601(11) -0.0291(9) -0.0030(7) 0.0029(7)
C18 0.0316(8) 0.0524(10) 0.0675(12) -0.0224(9) 0.0056(7) -0.0019(7)
C19 0.0497(9) 0.0533(11) 0.0707(12) -0.0054(9) 0.0018(8) 0.0096(9)
C20 0.0360(8) 0.0588(12) 0.0804(12) -0.0040(9) -0.0077(8) 0.0159(8)
C21 0.0242(7) 0.0447(10) 0.0661(10) -0.0182(8) -0.0054(6) 0.0059(7)
C22 0.0217(7) 0.0563(10) 0.0778(11) -0.0239(8) -0.0045(6) 0.0020(7)

loop_
_atom_type_symbol
_atom_type_description
_atom_type_scat_dispersion_real
_atom_type_scat_dispersion_imag
_atom_type_scat_source
C C 0.0033 0.0016 'International Tables Vol C Tables 4.2.6.8 and 6.1.1.4'
H H 0.0000 0.0000 'International Tables Vol C Tables 4.2.6.8 and 6.1.1.4'
N N 0.0061 0.0033 'International Tables Vol C Tables 4.2.6.8 and 6.1.1.4'
O O 0.0106 0.0060 'International Tables Vol C Tables 4.2.6.8 and 6.1.1.4'

loop_
_geom_angle_atom_site_label_1
_geom_angle_atom_site_label_2
_geom_angle_atom_site_label_3
_geom_angle
C1 N1 C11 115.57(14)
C1 N1 C14 119.01(16)
C11 N1 C14 116.32(14)
C2 C1 N1 121.70(17)
C2 C1 C9 119.50(16)
N1 C1 C9 118.79(15)
C1 C2 C3 121.6(2)
C1 C2 H2 119.2
C3 C2 H2 119.2
C4 C3 C2 120.5(2)
C4 C3 H3 119.7
C2 C3 H3 119.7
C3 C4 C10 120.85(18)
C3 C4 H4 119.6
C10 C4 H4 119.6
C6 C5 C10 121.36(15)
C6 C5 H5 119.3
C10 C5 H5 119.3
C5 C6 C7 120.18(18)
C5 C6 H6 119.9
C7 C6 H6 119.9
C8 C7 C6 121.13(18)
C8 C7 H7 119.4
C6 C7 H7 119.4
C7 C8 C9 119.49(13)
C7 C8 C13 117.66(15)
C9 C8 C13 122.48(14)
C10 C9 C8 118.28(15)
C10 C9 C1 117.32(15)
C8 C9 C1 124.31(13)
C5 C10 C4 120.46(18)
C5 C10 C9 119.42(17)
C4 C10 C9 120.05(19)
N1 C11 C12 113.66(12)
N1 C11 H11A 108.8
C12 C11 H11A 108.8
N1 C11 H11B 108.8
C12 C11 H11B 108.8
H11A C11 H11B 107.7
C22 C12 C15 102.82(13)
C22 C12 C11 112.93(12)
C15 C12 C11 113.76(13)
C22 C12 C13 110.95(13)
C15 C12 C13 108.08(11)
C11 C12 C13 108.18(13)
C8 C13 C12 115.69(11)
C8 C13 H13B 108.4
C12 C13 H13B 108.4
C8 C13 H13A 108.4
C12 C13 H13A 108.4
H13B C13 H13A 107.4
N1 C14 H14A 109.5
N1 C14 H14B 109.5
H14A C14 H14B 109.5
N1 C14 H14C 109.5
H14A C14 H14C 109.5
H14B C14 H14C 109.5
O1 C15 C16 126.40(13)
O1 C15 C12 125.08(16)
C16 C15 C12 108.51(13)
C21 C16 C17 121.05(16)
C21 C16 C15 109.69(12)
C17 C16 C15 129.25(13)
C18 C17 C16 118.26(13)
C18 C17 H17 120.9
C16 C17 H17 120.9
C17 C18 C19 120.79(14)
C17 C18 H18 119.6
C19 C18 H18 119.6
C20 C19 C18 120.71(17)
C20 C19 H19 119.6
C18 C19 H19 119.6
C21 C20 C19 118.51(14)
C21 C20 H20 120.7
C19 C20 H20 120.7
C20 C21 C16 120.66(13)
C20 C21 C22 129.52(13)
C16 C21 C22 109.80(15)
O2 C22 C21 125.84(16)
O2 C22 C12 125.68(15)
C21 C22 C12 108.48(12)

loop_
_geom_bond_atom_site_label_1
_geom_bond_atom_site_label_2
_geom_bond_distance
O1 C15 1.2126(18)
O2 C22 1.2151(16)
N1 C1 1.398(2)
N1 C11 1.450(2)
N1 C14 1.459(2)
C1 C2 1.382(2)
C1 C9 1.434(2)
C2 C3 1.395(3)
C2 H2 0.9500
C3 C4 1.340(3)
C3 H3 0.9500
C4 C10 1.414(3)
C4 H4 0.9500
C5 C6 1.344(3)
C5 C10 1.403(3)
C5 H5 0.9500
C6 C7 1.417(2)
C6 H6 0.9500
C7 C8 1.370(2)
C7 H7 0.9500
C8 C9 1.433(2)
C8 C13 1.5142(18)
C9 C10 1.4316(19)
C11 C12 1.541(2)
C11 H11A 0.9900
C11 H11B 0.9900
C12 C22 1.522(2)
C12 C15 1.5315(18)
C12 C13 1.545(2)
C13 H13B 0.9900
C13 H13A 0.9900
C14 H14A 0.9800
C14 H14B 0.9800
C14 H14C 0.9800
C15 C16 1.480(2)
C16 C21 1.3853(19)
C16 C17 1.3882(19)
C17 C18 1.379(2)
C17 H17 0.9500
C18 C19 1.393(2)
C18 H18 0.9500
C19 C20 1.385(2)
C19 H19 0.9500
C20 C21 1.382(2)
C20 H20 0.9500
C21 C22 1.484(2)
